data_4350060
loop_
_publ_author_name
'Wang, Hai-Ling'
'Ma, Xiong-Feng'
'Zhu, Zhong-Hong'
'Zhang, Yi-Quan'
'Zou, Hua-Hong'
'Liang, Fu-Pei'

_publ_section_title
;
 A series of dysprosium-based hydrogen-bonded organic frameworks
 (Dy--HOFs): thermally triggered off \\rightarrow on conversion of a
 single-ion magnet
;
_journal_issue 10
_journal_name_full 'Inorganic Chemistry Frontiers'
_journal_page_first 2906
_journal_paper_doi 10.1039/C9QI00582J
_journal_volume 6
_journal_year 2019
_chemical_formula_moiety 'C30 H18 Br6 Cl Dy N3 O3, C10 H10 N'
_chemical_formula_sum 'C40 H28 Br6 Cl Dy N4 O3'
_chemical_formula_weight 1290.07
_space_group_crystal_system monoclinic
_space_group_IT_number 14
_space_group_name_Hall '-P 2ybc'
_space_group_name_H-M_alt 'P 1 21/c 1'
_atom_sites_solution_hydrogens geom
_atom_sites_solution_primary iterative
_atom_sites_solution_secondary difmap
_audit_creation_date 2019-04-12
_audit_creation_method
;
Olex2 1.2
(compiled 2018.05.29 svn.r3508 for OlexSys, GUI svn.r5506)
;
_audit_update_record
;
2019-04-12 deposited with the CCDC.	2019-08-22 downloaded from the CCDC.
;
_cell_angle_alpha 90.00
_cell_angle_beta 111.014(4)
_cell_angle_gamma 90.00
_cell_formula_units_Z 4
_cell_length_a 17.7059(6)
_cell_length_b 18.3642(4)
_cell_length_c 13.6199(4)
_cell_measurement_reflns_used 11779
_cell_measurement_temperature 293(2)
_cell_measurement_theta_max 27.7860
_cell_measurement_theta_min 3.7050
_cell_volume 4134.0(2)
_computing_cell_refinement 'CrysAlisPro 1.171.38.43 (Rigaku OD, 2015)'
_computing_data_collection 'CrysAlisPro 1.171.38.43 (Rigaku OD, 2015)'
_computing_data_reduction 'CrysAlisPro 1.171.38.43 (Rigaku OD, 2015)'
_computing_molecular_graphics 'Olex2 (Dolomanov et al., 2009)'
_computing_publication_material 'Olex2 (Dolomanov et al., 2009)'
_computing_structure_refinement 'XL (Sheldrick, 2008)'
_computing_structure_solution 'olex2.solve (Bourhis et al., 2015)'
_diffrn_ambient_temperature 293(2)
_diffrn_detector 'CCD plate'
_diffrn_detector_area_resol_mean 10.6296
_diffrn_detector_type Atlas
_diffrn_measured_fraction_theta_full 0.998
_diffrn_measured_fraction_theta_max 0.998
_diffrn_measurement_details
;
List of Runs (angles in degrees, time in seconds):

  # Type    Start    End  Width  t~exp~   \w     \q     \k     \f   Frames
#--------------------------------------------------------------------------
  1  \w    -61.00  39.00   1.00   10.00    --   10.68 -57.00-180.00  100
  2  \w    -72.00  78.00   1.00   10.00    --   10.68   0.00-180.00  150
  3  \w    -17.00  11.00   1.00   10.00    --  -11.93 -99.00 -90.00   28
;
_diffrn_measurement_device 'four-circle diffractometer'
_diffrn_measurement_device_type 'SuperNova, Single source at offset, Atlas'
_diffrn_measurement_method '\w scans'
_diffrn_orient_matrix_type 'CrysAlisPro convention (1999,Acta A55,543-557)'
_diffrn_orient_matrix_UB_11 -0.0248840000
_diffrn_orient_matrix_UB_12 -0.0292820000
_diffrn_orient_matrix_UB_13 -0.0272161000
_diffrn_orient_matrix_UB_21 0.0348931000
_diffrn_orient_matrix_UB_22 -0.0218407000
_diffrn_orient_matrix_UB_23 0.0089033000
_diffrn_orient_matrix_UB_31 -0.0026232000
_diffrn_orient_matrix_UB_32 -0.0125572000
_diffrn_orient_matrix_UB_33 0.0478765000
_diffrn_radiation_monochromator mirror
_diffrn_radiation_probe x-ray
_diffrn_radiation_type MoK\a
_diffrn_radiation_wavelength 0.71073
_diffrn_reflns_av_R_equivalents 0.0431
_diffrn_reflns_av_unetI/netI 0.0439
_diffrn_reflns_limit_h_max 21
_diffrn_reflns_limit_h_min -21
_diffrn_reflns_limit_k_max 22
_diffrn_reflns_limit_k_min -19
_diffrn_reflns_limit_l_max 16
_diffrn_reflns_limit_l_min -16
_diffrn_reflns_number 28403
_diffrn_reflns_theta_full 25.50
_diffrn_reflns_theta_max 25.50
_diffrn_reflns_theta_min 3.27
_diffrn_source 'micro-focus sealed X-ray tube'
_diffrn_source_type 'SuperNova (Mo) X-ray Source'
_exptl_absorpt_coefficient_mu 7.715
_exptl_absorpt_correction_T_max 1.00000
_exptl_absorpt_correction_T_min 0.31603
_exptl_absorpt_correction_type multi-scan
_exptl_absorpt_process_details
;
CrysAlisPro 1.171.38.43 (Rigaku Oxford Diffraction, 2015)
Empirical absorption correction using spherical harmonics,
 implemented in SCALE3 ABSPACK scaling algorithm.
;
_exptl_crystal_density_diffrn 2.073
_exptl_crystal_density_method 'not measured'
_exptl_crystal_description block
_exptl_crystal_F_000 2452
_refine_diff_density_max 1.023
_refine_diff_density_min -0.789
_refine_diff_density_rms 0.102
_refine_ls_extinction_method none
_refine_ls_goodness_of_fit_ref 1.063
_refine_ls_hydrogen_treatment constr
_refine_ls_matrix_type full
_refine_ls_number_parameters 500
_refine_ls_number_reflns 7701
_refine_ls_number_restraints 0
_refine_ls_restrained_S_all 1.063
_refine_ls_R_factor_all 0.0500
_refine_ls_R_factor_gt 0.0334
_refine_ls_shift/su_max 0.002
_refine_ls_shift/su_mean 0.000
_refine_ls_structure_factor_coef Fsqd
_refine_ls_weighting_details 'calc w=1/[\s^2^(Fo^2^)+(0.0272P)^2^+1.1480P] where P=(Fo^2^+2Fc^2^)/3'
_refine_ls_weighting_scheme calc
_refine_ls_wR_factor_gt 0.0649
_refine_ls_wR_factor_ref 0.0712
_reflns_number_gt 6139
_reflns_number_total 7701
_reflns_threshold_expression >2sigma(I)
_cod_data_source_file c9qi00582j2.cif
_cod_data_source_block 20180525_lfp_whl_1340aaa
_cod_database_code 4350060
_reflns_odcompleteness_completeness 99.75
_reflns_odcompleteness_iscentric 1
_reflns_odcompleteness_theta 26.32
_olex2_refinement_description
;
1. Fixed Uiso
 At 1.2 times of:
  All C(H) groups, All N(H) groups
 At 1.5 times of:
  All C(H,H,H) groups
2.a Aromatic/amide H refined with riding coordinates:
 C27(H27), C14(H14), C23(H23), N4(H4a), C3(H3), C13(H13), C4(H4), C7(H7),
 C17(H17), C24(H24), C36(H36), C37(H37), C39(H39), C33(H33), C38(H38), C34(H34)
2.b Idealised Me refined as rotating group:
 C21(H21a,H21b,H21c), C1(H1a,H1b,H1c), C11(H11a,H11b,H11c), C31(H31a,H31b,H31c)
;
_olex2_submission_special_instructions 'No special instructions were received'
_oxdiff_exptl_absorpt_empirical_details
;
Empirical correction (ABSPACK) includes:
- Absorption correction using spherical harmonics
- Frame scaling
;
_oxdiff_exptl_absorpt_empirical_full_max 2.334
_oxdiff_exptl_absorpt_empirical_full_min 0.736

loop_
_space_group_symop_id
_space_group_symop_operation_xyz
1 'x, y, z'
2 '-x, y+1/2, -z+1/2'
3 '-x, -y, -z'
4 'x, -y-1/2, z-1/2'

loop_
_atom_site_label
_atom_site_type_symbol
_atom_site_fract_x
_atom_site_fract_y
_atom_site_fract_z
_atom_site_U_iso_or_equiv
_atom_site_adp_type
_atom_site_occupancy
_atom_site_calc_flag
_atom_site_refinement_flags_posn
Dy1 Dy 0.252721(13) 0.544985(10) 0.588198(14) 0.02926(7) Uani 1 d .
Br4 Br 0.48000(3) 0.73755(3) 0.62970(4) 0.04858(14) Uani 1 d .
Br5 Br 0.42347(4) 0.35222(3) 1.11093(4) 0.05499(16) Uani 1 d .
Br6 Br 0.26074(4) 0.26979(3) 0.69057(4) 0.06097(17) Uani 1 d .
Br3 Br 0.52873(4) 0.59763(4) 0.28960(4) 0.06426(18) Uani 1 d .
Br2 Br 0.05096(4) 0.39651(3) 0.27063(4) 0.06718(18) Uani 1 d .
Br1 Br 0.03780(4) 0.64503(4) 0.02356(4) 0.0770(2) Uani 1 d .
Cl1 Cl 0.14029(8) 0.60222(6) 0.65499(9) 0.0443(3) Uani 1 d .
O3 O 0.25566(18) 0.43518(15) 0.6554(2) 0.0349(7) Uani 1 d .
O1 O 0.15284(19) 0.49898(15) 0.4485(2) 0.0373(7) Uani 1 d .
O2 O 0.36152(18) 0.61007(15) 0.6056(2) 0.0359(7) Uani 1 d .
N1 N 0.1886(2) 0.63966(19) 0.4386(3) 0.0365(9) Uani 1 d .
N3 N 0.3263(2) 0.54109(17) 0.7932(3) 0.0303(8) Uani 1 d .
N2 N 0.3327(2) 0.49639(19) 0.4762(2) 0.0334(9) Uani 1 d .
C29 C 0.2942(3) 0.4166(2) 0.7526(3) 0.0296(10) Uani 1 d .
C28 C 0.3021(3) 0.3455(2) 0.7890(3) 0.0340(11) Uani 1 d .
C30 C 0.3313(3) 0.4712(2) 0.8297(3) 0.0293(10) Uani 1 d .
C19 C 0.3980(3) 0.6088(2) 0.5372(3) 0.0322(10) Uani 1 d .
C20 C 0.3834(3) 0.5485(2) 0.4652(3) 0.0323(10) Uani 1 d .
C2 C 0.1995(3) 0.7114(3) 0.4378(4) 0.0431(12) Uani 1 d .
C27 C 0.3405(3) 0.3271(3) 0.8954(3) 0.0401(12) Uani 1 d .
H27 H 0.3432 0.2787 0.9164 0.048 Uiso 1 calc R
C10 C 0.1450(3) 0.6048(2) 0.3464(3) 0.0360(11) Uani 1 d .
C9 C 0.1280(3) 0.5289(2) 0.3566(3) 0.0363(11) Uani 1 d .
C15 C 0.4234(3) 0.5430(3) 0.3916(3) 0.0380(11) Uani 1 d .
C14 C 0.4088(3) 0.4790(3) 0.3312(3) 0.0443(12) Uani 1 d .
H14 H 0.4323 0.4728 0.2807 0.053 Uiso 1 calc R
C18 C 0.4517(3) 0.6614(2) 0.5297(3) 0.0389(11) Uani 1 d .
C5 C 0.1158(3) 0.6416(3) 0.2486(3) 0.0435(12) Uani 1 d .
C25 C 0.3711(3) 0.4538(2) 0.9382(3) 0.0330(10) Uani 1 d .
C23 C 0.3984(3) 0.5809(3) 0.9680(3) 0.0441(12) Uani 1 d .
H23 H 0.4209 0.6193 1.0135 0.053 Uiso 1 calc R
N4 N 0.1114(3) 0.4519(2) 0.7510(3) 0.0553(12) Uani 1 d .
H4A H 0.1106 0.4922 0.7185 0.066 Uiso 1 calc R
C3 C 0.1673(3) 0.7510(3) 0.3434(4) 0.0546(14) Uani 1 d .
H3 H 0.1724 0.8014 0.3447 0.066 Uiso 1 calc R
C12 C 0.3226(3) 0.4349(2) 0.4196(3) 0.0378(11) Uani 1 d .
C13 C 0.3612(3) 0.4271(3) 0.3461(3) 0.0448(12) Uani 1 d .
H13 H 0.3533 0.3845 0.3067 0.054 Uiso 1 calc R
C26 C 0.3736(3) 0.3798(3) 0.9674(3) 0.0371(11) Uani 1 d .
C4 C 0.1291(3) 0.7168(3) 0.2510(4) 0.0544(14) Uani 1 d .
H4 H 0.1116 0.7434 0.1888 0.065 Uiso 1 calc R
C21 C 0.3511(3) 0.6707(2) 0.8180(3) 0.0440(12) Uani 1 d .
H21A H 0.3850 0.6761 0.7770 0.066 Uiso 1 calc GR
H21B H 0.3680 0.7045 0.8757 0.066 Uiso 1 calc GR
H21C H 0.2959 0.6804 0.7747 0.066 Uiso 1 calc GR
C22 C 0.3581(3) 0.5945(2) 0.8599(3) 0.0360(11) Uani 1 d .
C1 C 0.2433(3) 0.7489(3) 0.5392(4) 0.0533(14) Uani 1 d .
H1A H 0.2145 0.7419 0.5863 0.080 Uiso 1 calc GR
H1B H 0.2467 0.8001 0.5267 0.080 Uiso 1 calc GR
H1C H 0.2968 0.7291 0.5701 0.080 Uiso 1 calc GR
C6 C 0.0731(3) 0.6002(3) 0.1587(3) 0.0497(14) Uani 1 d .
C8 C 0.0828(3) 0.4941(3) 0.2635(3) 0.0406(12) Uani 1 d .
C7 C 0.0568(3) 0.5292(3) 0.1656(3) 0.0466(13) Uani 1 d .
H7 H 0.0282 0.5033 0.1051 0.056 Uiso 1 calc R
C11 C 0.2738(3) 0.3745(3) 0.4387(4) 0.0509(13) Uani 1 d .
H11A H 0.3058 0.3479 0.5002 0.076 Uiso 1 calc GR
H11B H 0.2569 0.3424 0.3790 0.076 Uiso 1 calc GR
H11C H 0.2269 0.3941 0.4491 0.076 Uiso 1 calc GR
C16 C 0.4744(3) 0.6007(3) 0.3878(3) 0.0420(12) Uani 1 d .
C32 C 0.0818(4) 0.3939(3) 0.6936(5) 0.0634(16) Uani 1 d .
C31 C 0.0493(4) 0.4018(4) 0.5763(4) 0.089(2) Uani 1 d .
H31A H 0.0089 0.4394 0.5563 0.133 Uiso 1 calc GR
H31B H 0.0256 0.3566 0.5447 0.133 Uiso 1 calc GR
H31C H 0.0926 0.4145 0.5526 0.133 Uiso 1 calc GR
C17 C 0.4889(3) 0.6580(3) 0.4540(3) 0.0444(12) Uani 1 d .
H17 H 0.5232 0.6952 0.4497 0.053 Uiso 1 calc R
C24 C 0.4045(3) 0.5122(3) 1.0062(3) 0.0445(12) Uani 1 d .
H24 H 0.4310 0.5037 1.0777 0.053 Uiso 1 calc R
C35 C 0.1458(4) 0.3880(4) 0.9122(5) 0.0732(19) Uani 1 d .
C40 C 0.1435(3) 0.4531(3) 0.8585(4) 0.0527(14) Uani 1 d .
C36 C 0.1783(5) 0.3898(5) 1.0240(7) 0.107(3) Uani 1 d .
H36 H 0.1811 0.3472 1.0623 0.128 Uiso 1 calc R
C37 C 0.2047(5) 0.4527(6) 1.0741(6) 0.109(3) Uani 1 d .
H37 H 0.2249 0.4535 1.1472 0.131 Uiso 1 calc R
C39 C 0.1718(4) 0.5179(4) 0.9127(4) 0.0714(17) Uani 1 d .
H39 H 0.1697 0.5612 0.8762 0.086 Uiso 1 calc R
C33 C 0.0838(4) 0.3283(4) 0.7468(7) 0.088(2) Uani 1 d .
H33 H 0.0632 0.2862 0.7087 0.105 Uiso 1 calc R
C38 C 0.2026(4) 0.5169(5) 1.0195(5) 0.095(2) Uani 1 d .
H38 H 0.2226 0.5596 1.0563 0.113 Uiso 1 calc R
C34 C 0.1151(5) 0.3256(4) 0.8520(7) 0.098(3) Uani 1 d .
H34 H 0.1164 0.2813 0.8858 0.118 Uiso 1 calc R

loop_
_atom_site_aniso_label
_atom_site_aniso_U_11
_atom_site_aniso_U_22
_atom_site_aniso_U_33
_atom_site_aniso_U_23
_atom_site_aniso_U_13
_atom_site_aniso_U_12
Dy1 0.03173(14) 0.03007(12) 0.02569(11) -0.00022(8) 0.00995(9) 0.00012(10)
Br4 0.0505(4) 0.0444(3) 0.0480(3) -0.0020(2) 0.0142(3) -0.0126(3)
Br5 0.0661(4) 0.0608(3) 0.0339(2) 0.0135(2) 0.0129(3) 0.0129(3)
Br6 0.0920(5) 0.0323(3) 0.0500(3) -0.0049(2) 0.0150(3) -0.0056(3)
Br3 0.0589(4) 0.0957(5) 0.0500(3) 0.0108(3) 0.0339(3) 0.0037(3)
Br2 0.0777(5) 0.0626(4) 0.0484(3) -0.0077(3) 0.0068(3) -0.0237(3)
Br1 0.0819(5) 0.1049(5) 0.0344(3) 0.0197(3) 0.0091(3) -0.0047(4)
Cl1 0.0418(8) 0.0487(7) 0.0460(6) -0.0046(6) 0.0203(6) 0.0057(6)
O3 0.042(2) 0.0326(16) 0.0243(14) 0.0010(13) 0.0048(14) 0.0005(15)
O1 0.041(2) 0.0385(17) 0.0287(15) 0.0017(14) 0.0085(15) -0.0028(15)
O2 0.037(2) 0.0375(17) 0.0372(16) -0.0065(14) 0.0179(15) -0.0066(15)
N1 0.036(2) 0.039(2) 0.035(2) 0.0021(17) 0.0124(18) 0.0006(19)
N3 0.030(2) 0.0294(19) 0.0312(18) -0.0033(16) 0.0107(17) -0.0021(17)
N2 0.034(2) 0.036(2) 0.0288(18) -0.0037(17) 0.0100(17) 0.0011(19)
C29 0.030(3) 0.032(2) 0.031(2) -0.001(2) 0.016(2) 0.001(2)
C28 0.038(3) 0.029(2) 0.036(2) -0.0019(19) 0.014(2) -0.001(2)
C30 0.030(3) 0.031(2) 0.031(2) 0.0021(19) 0.016(2) 0.002(2)
C19 0.029(3) 0.036(2) 0.029(2) 0.006(2) 0.007(2) 0.003(2)
C20 0.028(3) 0.038(2) 0.030(2) 0.005(2) 0.010(2) 0.005(2)
C2 0.043(3) 0.037(3) 0.049(3) 0.005(2) 0.016(3) 0.000(2)
C27 0.042(3) 0.040(3) 0.040(3) 0.013(2) 0.017(2) 0.008(2)
C10 0.033(3) 0.043(3) 0.032(2) 0.004(2) 0.012(2) 0.004(2)
C9 0.032(3) 0.042(3) 0.035(2) -0.001(2) 0.012(2) 0.007(2)
C15 0.032(3) 0.051(3) 0.030(2) 0.004(2) 0.011(2) 0.008(2)
C14 0.042(3) 0.064(3) 0.029(2) -0.003(2) 0.015(2) 0.011(3)
C18 0.035(3) 0.040(3) 0.035(2) 0.005(2) 0.005(2) 0.001(2)
C5 0.039(3) 0.057(3) 0.035(3) 0.007(2) 0.014(2) 0.001(3)
C25 0.026(3) 0.044(3) 0.028(2) 0.002(2) 0.009(2) 0.006(2)
C23 0.049(3) 0.045(3) 0.034(2) -0.008(2) 0.009(2) -0.005(3)
N4 0.041(3) 0.065(3) 0.063(3) 0.016(2) 0.022(2) 0.005(2)
C3 0.066(4) 0.041(3) 0.055(3) 0.014(3) 0.019(3) 0.002(3)
C12 0.039(3) 0.035(3) 0.034(2) -0.002(2) 0.008(2) 0.009(2)
C13 0.053(4) 0.048(3) 0.034(2) -0.007(2) 0.016(2) 0.007(3)
C26 0.036(3) 0.047(3) 0.027(2) 0.010(2) 0.010(2) 0.011(2)
C4 0.066(4) 0.052(3) 0.043(3) 0.015(3) 0.019(3) 0.001(3)
C21 0.054(4) 0.034(2) 0.037(2) -0.004(2) 0.008(2) 0.000(2)
C22 0.038(3) 0.036(3) 0.035(2) -0.003(2) 0.014(2) 0.003(2)
C1 0.059(4) 0.033(3) 0.060(3) -0.001(2) 0.012(3) 0.002(3)
C6 0.045(3) 0.071(4) 0.030(3) 0.010(3) 0.011(2) 0.003(3)
C8 0.040(3) 0.048(3) 0.033(2) -0.003(2) 0.012(2) -0.007(2)
C7 0.039(3) 0.066(4) 0.031(2) -0.005(2) 0.007(2) -0.005(3)
C11 0.057(4) 0.041(3) 0.057(3) -0.015(2) 0.024(3) -0.003(3)
C16 0.035(3) 0.062(3) 0.031(2) 0.011(2) 0.016(2) 0.007(3)
C32 0.041(4) 0.070(4) 0.086(4) 0.001(4) 0.031(3) -0.004(3)
C31 0.071(5) 0.119(6) 0.068(4) -0.011(4) 0.014(4) -0.018(4)
C17 0.033(3) 0.060(3) 0.040(3) 0.016(3) 0.012(2) -0.002(3)
C24 0.046(3) 0.053(3) 0.029(2) -0.002(2) 0.007(2) 0.003(3)
C35 0.063(5) 0.089(5) 0.073(4) 0.035(4) 0.032(4) 0.031(4)
C40 0.037(3) 0.071(4) 0.056(3) 0.018(3) 0.024(3) 0.017(3)
C36 0.102(7) 0.132(7) 0.096(6) 0.063(6) 0.047(6) 0.064(6)
C37 0.080(6) 0.181(10) 0.064(5) 0.033(6) 0.024(4) 0.051(7)
C39 0.055(4) 0.102(5) 0.059(4) 0.005(4) 0.024(3) 0.004(4)
C33 0.090(6) 0.072(5) 0.120(6) 0.001(4) 0.060(5) -0.013(4)
C38 0.065(5) 0.151(7) 0.063(4) -0.018(5) 0.017(4) 0.005(5)
C34 0.115(7) 0.073(5) 0.131(7) 0.044(5) 0.073(6) 0.024(5)

loop_
_atom_type_symbol
_atom_type_description
_atom_type_scat_dispersion_real
_atom_type_scat_dispersion_imag
_atom_type_scat_source
C C 0.0033 0.0016 'International Tables Vol C Tables 4.2.6.8 and 6.1.1.4'
H H 0.0000 0.0000 'International Tables Vol C Tables 4.2.6.8 and 6.1.1.4'
Br Br -0.2901 2.4595 'International Tables Vol C Tables 4.2.6.8 and 6.1.1.4'
Cl Cl 0.1484 0.1585 'International Tables Vol C Tables 4.2.6.8 and 6.1.1.4'
Dy Dy -0.1892 4.4098 'International Tables Vol C Tables 4.2.6.8 and 6.1.1.4'
N N 0.0061 0.0033 'International Tables Vol C Tables 4.2.6.8 and 6.1.1.4'
O O 0.0106 0.0060 'International Tables Vol C Tables 4.2.6.8 and 6.1.1.4'

loop_
_geom_angle_atom_site_label_1
_geom_angle_atom_site_label_2
_geom_angle_atom_site_label_3
_geom_angle
O3 Dy1 Cl1 97.31(8)
O3 Dy1 O1 84.37(10)
O3 Dy1 N1 150.66(11)
O3 Dy1 N3 66.74(10)
O3 Dy1 N2 89.59(11)
O1 Dy1 Cl1 88.85(8)
O1 Dy1 N1 66.38(11)
O1 Dy1 N3 146.13(10)
O1 Dy1 N2 78.56(11)
O2 Dy1 Cl1 118.49(8)
O2 Dy1 O3 124.09(11)
O2 Dy1 O1 133.35(10)
O2 Dy1 N1 80.87(11)
O2 Dy1 N3 79.58(10)
O2 Dy1 N2 66.95(11)
N1 Dy1 Cl1 80.56(8)
N1 Dy1 N3 139.47(10)
N3 Dy1 Cl1 78.21(8)
N2 Dy1 Cl1 165.01(8)
N2 Dy1 N1 86.90(11)
N2 Dy1 N3 116.77(11)
C29 O3 Dy1 126.0(3)
C9 O1 Dy1 123.5(3)
C19 O2 Dy1 123.2(3)
C2 N1 Dy1 129.9(3)
C2 N1 C10 119.3(4)
C10 N1 Dy1 110.4(3)
C30 N3 Dy1 110.8(2)
C22 N3 Dy1 129.7(3)
C22 N3 C30 119.5(3)
C20 N2 Dy1 110.3(2)
C12 N2 Dy1 129.9(3)
C12 N2 C20 119.1(4)
O3 C29 C28 124.1(4)
O3 C29 C30 119.9(4)
C28 C29 C30 116.0(4)
C29 C28 Br6 118.5(3)
C29 C28 C27 123.1(4)
C27 C28 Br6 118.5(3)
N3 C30 C29 116.0(3)
N3 C30 C25 122.0(4)
C25 C30 C29 122.0(4)
O2 C19 C20 119.0(4)
O2 C19 C18 124.5(4)
C18 C19 C20 116.4(4)
N2 C20 C19 115.5(3)
N2 C20 C15 123.0(4)
C15 C20 C19 121.4(4)
N1 C2 C3 120.4(4)
N1 C2 C1 118.7(4)
C3 C2 C1 120.9(4)
C28 C27 H27 120.0
C26 C27 C28 120.0(4)
C26 C27 H27 120.0
N1 C10 C9 115.4(4)
N1 C10 C5 122.3(4)
C5 C10 C9 122.2(4)
O1 C9 C10 119.7(4)
O1 C9 C8 125.0(4)
C8 C9 C10 115.4(4)
C14 C15 C20 116.0(4)
C14 C15 C16 126.6(4)
C16 C15 C20 117.4(4)
C15 C14 H14 119.9
C13 C14 C15 120.2(4)
C13 C14 H14 119.9
C19 C18 Br4 118.3(3)
C19 C18 C17 122.5(4)
C17 C18 Br4 119.1(4)
C4 C5 C10 116.5(4)
C4 C5 C6 126.0(4)
C6 C5 C10 117.5(4)
C26 C25 C30 117.5(4)
C24 C25 C30 116.6(4)
C24 C25 C26 125.9(4)
C22 C23 H23 119.7
C24 C23 H23 119.7
C24 C23 C22 120.5(4)
C32 N4 H4A 117.5
C32 N4 C40 125.0(5)
C40 N4 H4A 117.5
C2 C3 H3 119.5
C4 C3 C2 121.0(5)
C4 C3 H3 119.5
N2 C12 C13 119.8(4)
N2 C12 C11 119.5(4)
C13 C12 C11 120.6(4)
C14 C13 C12 121.8(4)
C14 C13 H13 119.1
C12 C13 H13 119.1
C27 C26 Br5 118.3(3)
C27 C26 C25 121.5(4)
C25 C26 Br5 120.1(3)
C5 C4 H4 119.8
C3 C4 C5 120.3(5)
C3 C4 H4 119.8
H21A C21 H21B 109.5
H21A C21 H21C 109.5
H21B C21 H21C 109.5
C22 C21 H21A 109.5
C22 C21 H21B 109.5
C22 C21 H21C 109.5
N3 C22 C23 121.2(4)
N3 C22 C21 118.5(4)
C23 C22 C21 120.3(4)
C2 C1 H1A 109.5
C2 C1 H1B 109.5
C2 C1 H1C 109.5
H1A C1 H1B 109.5
H1A C1 H1C 109.5
H1B C1 H1C 109.5
C5 C6 Br1 119.6(4)
C7 C6 Br1 118.8(4)
C7 C6 C5 121.6(4)
C9 C8 Br2 118.3(3)
C9 C8 C7 122.8(4)
C7 C8 Br2 118.8(3)
C6 C7 C8 120.5(4)
C6 C7 H7 119.8
C8 C7 H7 119.8
C12 C11 H11A 109.5
C12 C11 H11B 109.5
C12 C11 H11C 109.5
H11A C11 H11B 109.5
H11A C11 H11C 109.5
H11B C11 H11C 109.5
C15 C16 Br3 119.7(3)
C17 C16 Br3 118.0(4)
C17 C16 C15 122.3(4)
N4 C32 C31 118.4(5)
N4 C32 C33 117.3(6)
C33 C32 C31 124.3(6)
C32 C31 H31A 109.5
C32 C31 H31B 109.5
C32 C31 H31C 109.5
H31A C31 H31B 109.5
H31A C31 H31C 109.5
H31B C31 H31C 109.5
C18 C17 H17 120.1
C16 C17 C18 119.7(4)
C16 C17 H17 120.1
C25 C24 H24 119.9
C23 C24 C25 120.2(4)
C23 C24 H24 119.9
C40 C35 C36 117.8(7)
C40 C35 C34 117.6(6)
C34 C35 C36 124.6(7)
N4 C40 C35 118.1(6)
N4 C40 C39 120.8(5)
C35 C40 C39 121.1(6)
C35 C36 H36 120.0
C37 C36 C35 119.9(8)
C37 C36 H36 120.0
C36 C37 H37 119.2
C36 C37 C38 121.5(7)
C38 C37 H37 119.2
C40 C39 H39 120.5
C38 C39 C40 119.0(7)
C38 C39 H39 120.5
C32 C33 H33 119.6
C34 C33 C32 120.7(7)
C34 C33 H33 119.6
C37 C38 H38 119.7
C39 C38 C37 120.6(8)
C39 C38 H38 119.7
C35 C34 H34 119.3
C33 C34 C35 121.3(7)
C33 C34 H34 119.3

loop_
_geom_bond_atom_site_label_1
_geom_bond_atom_site_label_2
_geom_bond_distance
Dy1 Cl1 2.6822(11)
Dy1 O3 2.207(3)
Dy1 O1 2.247(3)
Dy1 O2 2.207(3)
Dy1 N1 2.609(3)
Dy1 N3 2.625(3)
Dy1 N2 2.583(3)
Br4 C18 1.891(4)
Br5 C26 1.903(4)
Br6 C28 1.888(4)
Br3 C16 1.908(4)
Br2 C8 1.891(5)
Br1 C6 1.905(4)
O3 C29 1.299(5)
O1 C9 1.291(5)
O2 C19 1.310(5)
N1 C2 1.331(5)
N1 C10 1.374(5)
N3 C30 1.368(5)
N3 C22 1.318(5)
N2 C20 1.358(5)
N2 C12 1.342(5)
C29 C28 1.385(6)
C29 C30 1.430(6)
C28 C27 1.404(6)
C30 C25 1.426(6)
C19 C20 1.440(6)
C19 C18 1.385(6)
C20 C15 1.423(6)
C2 C3 1.407(6)
C2 C1 1.489(6)
C27 H27 0.9300
C27 C26 1.353(6)
C10 C9 1.444(6)
C10 C5 1.416(6)
C9 C8 1.389(6)
C15 C14 1.403(6)
C15 C16 1.405(6)
C14 H14 0.9300
C14 C13 1.336(7)
C18 C17 1.409(6)
C5 C4 1.399(7)
C5 C6 1.409(7)
C25 C26 1.411(6)
C25 C24 1.401(6)
C23 H23 0.9300
C23 C22 1.410(6)
C23 C24 1.354(6)
N4 H4A 0.8600
N4 C32 1.314(7)
N4 C40 1.368(6)
C3 H3 0.9300
C3 C4 1.350(7)
C12 C13 1.407(6)
C12 C11 1.486(6)
C13 H13 0.9300
C4 H4 0.9300
C21 H21A 0.9600
C21 H21B 0.9600
C21 H21C 0.9600
C21 C22 1.499(6)
C1 H1A 0.9600
C1 H1B 0.9600
C1 H1C 0.9600
C6 C7 1.345(7)
C8 C7 1.402(6)
C7 H7 0.9300
C11 H11A 0.9600
C11 H11B 0.9600
C11 H11C 0.9600
C16 C17 1.349(6)
C32 C31 1.499(8)
C32 C33 1.400(8)
C31 H31A 0.9600
C31 H31B 0.9600
C31 H31C 0.9600
C17 H17 0.9300
C24 H24 0.9300
C35 C40 1.394(8)
C35 C36 1.422(10)
C35 C34 1.401(10)
C40 C39 1.396(8)
C36 H36 0.9300
C36 C37 1.339(11)
C37 H37 0.9300
C37 C38 1.387(11)
C39 H39 0.9300
C39 C38 1.358(8)
C33 H33 0.9300
C33 C34 1.339(10)
C38 H38 0.9300
C34 H34 0.9300
